data_1528445
loop_
_publ_author_name
'Dorrian, J.F.'
'Newnham, R.E.'
'Smith, D.K.jr.'

_publ_section_title
;
 Crystal structure of Bi4 Ti3 O12
;
_journal_name_full Ferroelectrics
_journal_page_first 17
_journal_page_last 27
_journal_volume 3
_journal_year 1971
_chemical_formula_sum 'Bi4 O12 Ti3'
_chemical_name_systematic 'Bi4 Ti3 O12'
_space_group_IT_number 41
_symmetry_space_group_name_Hall 'A 2 -2ab'
_symmetry_space_group_name_H-M 'A b a 2'
_cell_angle_alpha 90
_cell_angle_beta 90
_cell_angle_gamma 90
_cell_formula_units_Z 4
_cell_length_a 32.83
_cell_length_b 5.411
_cell_length_c 5.448
_cell_volume 967.800
_citation_journal_id_ASTM FEROA8
_cod_data_source_file Dorrian_FEROA8_1971_103.cif
_cod_data_source_block Bi4O12Ti3
_cod_original_cell_volume 967.7998
_cod_database_code 1528445

loop_
_symmetry_equiv_pos_as_xyz
x,y,z
-x,-y,z
-x+1/2,y+1/2,z
x+1/2,-y+1/2,z
x,y+1/2,z+1/2
-x,-y+1/2,z+1/2
-x+1/2,y+1,z+1/2
x+1/2,-y+1,z+1/2

loop_
_atom_site_label
_atom_site_type_symbol
_atom_site_fract_x
_atom_site_fract_y
_atom_site_fract_z
_atom_site_occupancy
_atom_site_U_iso_or_equiv
Ti2 Ti+4 0.3714 0.999 0.0533 1 0.0
Bi1 Bi+3 0.0668 0.9978 0 1 0.0
O4 O-2 0.3185 0.926 0.96 1 0.0
Bi2 Bi+3 0.21135 0.0199 0.9991 1 0.0
Ti1 Ti+4 0.5 0 0.0452 1 0.0
O2 O-2 0.2507 0.252 0.264 1 0.0
O3 O-2 0.4404 0.975 0.073 1 0.0
O1 O-2 0.9967 0.222 0.207 1 0.0
O6 O-2 0.869 0.2 0.159 1 0.0
O5 O-2 0.1215 0.285 0.294 1 0.0
